data_2006174
loop_
_publ_author_name
'Chun-Hua Hu'
'Jian-Min Dou'
'Hai-Jun Yao'
'Wen Li'
'Ruo-Shui Jin'
'Pei-Ju Zheng'

_publ_section_title
;
 <i>ortho</i>-Cycloboronation of a Thiobenzoate Cluster:
 [(PPh~3~)(PhCr&#x0331;idge{OS)_{2}NiB}{12.5mm}~10~H~10~].0.5C~6~H~14~
;
_journal_issue 6
_journal_name_full 'Acta Crystallographica Section C'
_journal_page_first 695
_journal_page_last 697
_journal_paper_doi 10.1107/S0108270197002254
_journal_volume 53
_journal_year 1997
_chemical_formula_moiety 'C33 H35 B10 Ni O2 P S , 0.5C6 H14'
_chemical_formula_sum 'C36 H42 B10 Ni O2 P S2'
_chemical_formula_weight 756.59
_chemical_name_systematic
;
 {2,7-\m-thiobenzoate}-{3,7-\m-thiobenzoate}-7-(triphenyl-phosphine)-nido-
 7-nickelaundecaborane
;
_space_group_IT_number 14
_symmetry_cell_setting monoclinic
_symmetry_space_group_name_Hall '-P 2yn'
_symmetry_space_group_name_H-M 'P 1 21/n 1'
_audit_creation_method SHELXL
_cell_angle_alpha 90.00(2)
_cell_angle_beta 91.28(2)
_cell_angle_gamma 90.00(3)
_cell_formula_units_Z 4
_cell_length_a 11.043(5)
_cell_length_b 15.524(3)
_cell_length_c 23.016(3)
_cell_measurement_reflns_used 25
_cell_measurement_temperature 294(2)
_cell_measurement_theta_max 12.8
_cell_measurement_theta_min 10.4
_cell_volume 3945(2)
_computing_cell_refinement 'CAD-4 Manual'
_computing_data_collection 'CAD-4 Manual (Enraf-Nonius, 1988)'
_computing_data_reduction 'SDP-Plus (Frenz, 1985)'
_computing_molecular_graphics 'ZORTEP (Zsolnai & Huttner, 1994)'
_computing_publication_material SHELXL93
_computing_structure_refinement 'SHELXL93 (Sheldrick, 1993)'
_computing_structure_solution 'SHELXS86 (Sheldrick, 1990)'
_diffrn_ambient_temperature 294(2)
_diffrn_measurement_device 'Enraf-Nonius CAD-4'
_diffrn_measurement_method \w/2\q
_diffrn_radiation_monochromator graphite
_diffrn_radiation_source 'fine-focus sealed tube'
_diffrn_radiation_type MoK\a
_diffrn_radiation_wavelength 0.71073
_diffrn_reflns_av_R_equivalents 0.0213
_diffrn_reflns_av_sigmaI/netI 0.0258
_diffrn_reflns_limit_h_max 13
_diffrn_reflns_limit_h_min -13
_diffrn_reflns_limit_k_max 18
_diffrn_reflns_limit_k_min 0
_diffrn_reflns_limit_l_max 27
_diffrn_reflns_limit_l_min 0
_diffrn_reflns_number 7413
_diffrn_reflns_theta_max 25
_diffrn_reflns_theta_min 1.58
_diffrn_standards_decay_% 0.1
_diffrn_standards_interval_time 60
_diffrn_standards_number 3
_exptl_absorpt_coefficient_mu 0.670
_exptl_absorpt_correction_T_max 0.886
_exptl_absorpt_correction_T_min 0.748
_exptl_absorpt_correction_type 'empirical via \y scans (North, Phillips & Mathews, 1968)'
_exptl_crystal_colour black
_exptl_crystal_density_diffrn 1.274
_exptl_crystal_description prism
_exptl_crystal_F_000 1572
_exptl_crystal_size_max 0.42
_exptl_crystal_size_mid 0.30
_exptl_crystal_size_min 0.18
_refine_diff_density_max 0.645
_refine_diff_density_min -0.629
_refine_ls_extinction_method none
_refine_ls_goodness_of_fit_all 0.986
_refine_ls_goodness_of_fit_obs 0.936
_refine_ls_hydrogen_treatment 'H atoms were isotropically refined as riding atoms'
_refine_ls_matrix_type full
_refine_ls_number_parameters 463
_refine_ls_number_reflns 6933
_refine_ls_number_restraints 0
_refine_ls_restrained_S_all 0.986
_refine_ls_restrained_S_obs 0.936
_refine_ls_R_factor_all 0.0740
_refine_ls_R_factor_obs .0428
_refine_ls_shift/esd_max -0.018
_refine_ls_shift/esd_mean 0.001
_refine_ls_structure_factor_coef Fsqd
_refine_ls_weighting_details 'w = 1/[\s^2^(Fo^2^)+(0.0963P)^2^+5.395P] where P = (Fo^2^+2Fc^2^)/3'
_refine_ls_weighting_scheme calc
_refine_ls_wR_factor_all 0.1578
_refine_ls_wR_factor_obs .1253
_reflns_number_observed 4959
_reflns_number_total 6933
_reflns_observed_criterion >2sigma(I)
_cod_data_source_file ab1447.cif
_cod_data_source_block ni1a
_cod_depositor_comments
;
The following automatic conversions were performed:

'_refine_ls_weighting_scheme' value 'calc w =
1/[\s^2^(Fo^2^)+(0.0963P)^2^+5.395P] where P = (Fo^2^+2Fc^2^)/3' was
changed to 'calc'. New tag '_refine_ls_weighting_details' was
created. The value of the new tag was set to 'w =
1/[\s^2^(Fo^2^)+(0.0963P)^2^+5.395P] where P = (Fo^2^+2Fc^2^)/3'.

Automatic conversion script
Id: cif_fix_values 3143 2015-03-26 13:38:13Z robertas 
;
_cod_original_sg_symbol_H-M 'P 21/n'
_cod_original_formula_sum 'C33 H35 B10 Ni O2 P S2, 0.5(C6 H14)'
_cod_database_code 2006174

loop_
_symmetry_equiv_pos_as_xyz
'x, y, z'
'-x+1/2, y+1/2, -z+1/2'
'-x, -y, -z'
'x-1/2, -y-1/2, z-1/2'

loop_
_atom_site_aniso_label
_atom_site_aniso_U_11
_atom_site_aniso_U_22
_atom_site_aniso_U_33
_atom_site_aniso_U_12
_atom_site_aniso_U_13
_atom_site_aniso_U_23
Ni7 .0234(2) .0358(3) .0376(3) .0013(2) -.0034(2) -.0026(2)
S2 .0295(5) .0428(5) .0570(6) .0052(4) .0044(4) .0049(4)
S1 .0352(5) .0463(5) .0439(5) .0071(4) -.0112(4) -.0063(4)
P1 .0267(4) .0397(5) .0403(5) .0026(4) .0001(4) -.0028(4)
B1 .035(2) .044(2) .044(2) .006(2) -.004(2) .003(2)
B3 .028(2) .046(2) .034(2) .001(2) -.002(2) .001(2)
B2 .033(2) .034(2) .038(2) .003(2) -.003(2) -.003(2)
B6 .039(2) .037(2) .051(2) .000(2) -.002(2) .002(2)
B5 .041(2) .049(3) .050(2) .004(2) -.003(2) .006(2)
B4 .035(2) .055(3) .042(2) .000(2) -.010(2) .003(2)
B11 .031(2) .035(2) .051(2) -.002(2) .000(2) -.004(2)
B10 .043(2) .047(3) .047(2) .000(2) .001(2) -.001(2)
B9 .047(3) .051(3) .038(2) .001(2) -.006(2) -.001(2)
B8 .035(2) .047(3) .042(2) -.007(2) -.006(2) -.003(2)
O2 .0256(12) .053(2) .0484(14) .0074(11) -.0003(10) .0081(13)
O1 .0375(14) .0427(14) .0401(13) .0073(11) -.0079(11) -.0081(11)
C2 .026(2) .042(2) .052(2) .001(2) -.007(2) -.006(2)
C1 .023(2) .049(2) .044(2) .002(2) -.0004(14) -.008(2)
C21 .029(2) .040(2) .061(2) -.003(2) .002(2) -.006(2)
C22 .033(2) .056(2) .059(2) .005(2) .000(2) .002(2)
C23 .037(2) .070(3) .078(3) .012(2) .011(2) .000(3)
C24 .041(2) .071(3) .091(4) .003(2) .026(2) -.001(3)
C25 .063(3) .061(3) .081(3) .002(2) .035(3) .018(3)
C26 .044(2) .050(3) .094(3) .009(2) .019(2) .011(2)
C11 .025(2) .058(2) .041(2) .001(2) -.0006(14) -.011(2)
C12 .038(2) .061(3) .057(2) -.003(2) .000(2) -.015(2)
C13 .046(2) .063(3) .081(3) -.014(2) .005(2) -.030(3)
C14 .057(3) .097(4) .060(3) -.016(3) -.004(2) -.037(3)
C15 .074(3) .101(4) .053(3) .005(3) -.022(2) -.021(3)
C16 .054(3) .073(3) .059(3) .010(2) -.015(2) -.019(2)
C111 .036(2) .042(2) .043(2) -.001(2) -.001(2) .000(2)
C112 .041(2) .049(2) .047(2) .005(2) .004(2) -.007(2)
C113 .063(3) .048(2) .058(2) .008(2) .006(2) -.009(2)
C114 .067(3) .050(3) .079(3) -.013(2) .004(2) -.012(2)
C115 .050(3) .061(3) .107(4) -.019(2) .014(3) -.023(3)
C116 .041(2) .053(3) .074(3) -.004(2) .013(2) -.015(2)
C121 .033(2) .041(2) .048(2) .006(2) -.004(2) -.004(2)
C122 .034(2) .064(3) .052(2) .016(2) .001(2) .003(2)
C123 .040(2) .068(3) .063(3) .018(2) -.006(2) .003(2)
C124 .060(3) .064(3) .065(3) .021(2) -.014(2) .010(2)
C125 .066(3) .072(3) .048(2) .016(2) .007(2) .013(2)
C126 .038(2) .062(3) .058(2) .014(2) .003(2) .008(2)
C131 .032(2) .040(2) .059(2) .005(2) .010(2) .001(2)
C132 .034(2) .049(2) .073(3) .003(2) .007(2) -.005(2)
C133 .040(2) .052(3) .127(5) -.005(2) .024(3) -.005(3)
C134 .082(4) .063(3) .106(5) .012(3) .054(4) .022(3)
C135 .086(4) .063(3) .063(3) .009(3) .030(3) .014(2)
C136 .055(3) .055(3) .058(2) .009(2) .009(2) .002(2)

loop_
_atom_site_label
_atom_site_fract_x
_atom_site_fract_y
_atom_site_fract_z
_atom_site_U_iso_or_equiv
_atom_site_thermal_displace_type
_atom_site_calc_flag
_atom_site_refinement_flags
_atom_site_occupancy
_atom_site_disorder_group
_atom_site_type_symbol
Ni7 .39682(4) .11447(3) .69566(2) .0323(2) Uani d . 1 . Ni
S2 .25410(8) .04458(6) .75051(4) .0430(2) Uani d . 1 . S
S1 .49789(8) .14625(6) .78009(4) .0420(2) Uani d . 1 . S
P1 .52588(8) .00191(6) .67077(4) .0356(2) Uani d . 1 . P
B1 .2683(4) .2918(3) .6412(2) .0411(10) Uani d . 1 . B
H1 .2106(4) .3470(3) .6521(2) .049 Uiso calc R 1 . H
B3 .2463(4) .1882(3) .6709(2) .0361(9) Uani d . 1 . B
B2 .3762(4) .2482(3) .6902(2) .0349(8) Uani d . 1 . B
B6 .4258(4) .3051(3) .6294(2) .0422(10) Uani d . 1 . B
H6 .4682(4) .3691(3) .6330(2) .051 Uiso calc R 1 . H
B5 .3267(4) .2750(3) .5707(2) .0470(11) Uani d . 1 . B
H5 .3062(4) .3199(3) .5349(2) .056 Uiso calc R 1 . H
B4 .2133(4) .2049(3) .5965(2) .0445(10) Uani d . 1 . B
H4 .1199(4) .2047(3) .5788(2) .053 Uiso calc R 1 . H
B11 .5063(4) .2141(3) .6533(2) .0390(9) Uani d . 1 . B
H11 .594(4) .219(3) .6718(16) .043(10) Uiso d . 1 . H
B10 .4732(4) .2315(3) .5755(2) .0455(10) Uani d . 1 . B
H10 .543(4) .243(3) .5460(17) .049(11) Uiso d . 1 . H
H101 .513(4) .173(3) .6075(17) .047(11) Uiso d . 1 . H
B9 .3335(4) .1648(3) .5545(2) .0455(10) Uani d . 1 . B
H9 .317(4) .142(3) .5104(19) .056(12) Uiso d . 1 . H
B8 .2806(4) .1066(3) .6187(2) .0415(10) Uani d . 1 . B
H8 .241(4) .050(3) .6162(19) .061(13) Uiso d . 1 . H
H89 .372(4) .102(3) .5834(18) .051(11) Uiso d . 1 . H
O2 .1425(2) .1781(2) .70868(11) .0423(6) Uani d . 1 . O
O1 .3990(2) .2904(2) .74733(10) .0402(6) Uani d . 1 . O
C2 .1393(3) .1153(2) .7450(2) .0404(8) Uani d . 1 . C
C1 .4605(3) .2495(2) .7869(2) .0387(8) Uani d . 1 . C
C21 .0299(3) .1098(2) .7793(2) .0429(9) Uani d . 1 . C
C22 -.0618(3) .1705(3) .7707(2) .0496(10) Uani d . 1 . C
H22 -.0526(3) .2145(3) .7437(2) .059 Uiso calc R 1 . H
C23 -.1662(4) .1650(3) .8023(2) .0617(12) Uani d . 1 . C
H23 -.2280(4) .2048(3) .7959(2) .074 Uiso calc R 1 . H
C24 -.1797(4) .1019(3) .8427(2) .0674(13) Uani d . 1 . C
H24 -.2504(4) .0986(3) .8638(2) .081 Uiso calc R 1 . H
C25 -.0881(5) .0428(3) .8523(2) .0678(14) Uani d . 1 . C
H25 -.0969(5) .0002(3) .8803(2) .081 Uiso calc R 1 . H
C26 .0168(4) .0466(3) .8205(2) .0622(12) Uani d . 1 . C
H26 .0782(4) .0065(3) .8270(2) .075 Uiso calc R 1 . H
C11 .4976(3) .3005(3) .8381(2) .0415(9) Uani d . 1 . C
C12 .4753(4) .3884(3) .8401(2) .0520(10) Uani d . 1 . C
H12 .4371(4) .4155(3) .8086(2) .062 Uiso calc R 1 . H
C13 .5094(4) .4358(3) .8883(2) .0633(13) Uani d . 1 . C
H13 .4951(4) .4949(3) .8890(2) .076 Uiso calc R 1 . H
C14 .5654(5) .3957(4) .9359(2) .0712(15) Uani d . 1 . C
H14 .5870(5) .4275(4) .9687(2) .085 Uiso calc R 1 . H
C15 .5879(5) .3110(4) .9339(2) .076(2) Uani d . 1 . C
H15 .6274(5) .2848(4) .9654(2) .092 Uiso calc R 1 . H
C16 .5536(4) .2611(3) .8860(2) .0622(12) Uani d . 1 . C
H16 .5679(4) .2021(3) .8860(2) .075 Uiso calc R 1 . H
C111 .4696(3) -.0964(2) .6357(2) .0404(8) Uani d . 1 . C
C112 .5494(4) -.1510(3) .6083(2) .0457(9) Uani d . 1 . C
H112 .6303(4) -.1353(3) .6052(2) .055 Uiso calc R 1 . H
C113 .5095(4) -.2292(3) .5855(2) .0563(11) Uani d . 1 . C
H113 .5628(4) -.2650(3) .5662(2) .068 Uiso calc R 1 . H
C114 .3917(5) -.2528(3) .5915(2) .0651(12) Uani d . 1 . C
H114 .3650(5) -.3056(3) .5770(2) .078 Uiso calc R 1 . H
C115 .3129(5) -.1998(3) .6186(3) .0727(15) Uani d . 1 . C
H115 .2324(5) -.2163(3) .6218(3) .087 Uiso calc R 1 . H
C116 .3508(4) -.1219(3) .6413(2) .0561(11) Uani d . 1 . C
H116 .2964(4) -.0866(3) .6603(2) .067 Uiso calc R 1 . H
C121 .6039(3) -.0487(2) .7329(2) .0407(8) Uani d . 1 . C
C122 .7241(3) -.0781(3) .7311(2) .0499(10) Uani d . 1 . C
H122 .7704(3) -.0666(3) .6987(2) .060 Uiso calc R 1 . H
C123 .7736(4) -.1238(3) .7770(2) .0569(11) Uani d . 1 . C
H123 .8534(4) -.1429(3) .7755(2) .068 Uiso calc R 1 . H
C124 .7067(4) -.1416(3) .8249(2) .0633(12) Uani d . 1 . C
H124 .7411(4) -.1723(3) .8558(2) .076 Uiso calc R 1 . H
C125 .5884(5) -.1141(3) .8275(2) .0616(12) Uani d . 1 . C
H125 .5424(5) -.1269(3) .8597(2) .074 Uiso calc R 1 . H
C126 .5385(4) -.0673(3) .7819(2) .0526(10) Uani d . 1 . C
H126 .4591(4) -.0479(3) .7842(2) .063 Uiso calc R 1 . H
C131 .6447(3) .0393(2) .6230(2) .0439(9) Uani d . 1 . C
C132 .7432(4) .0865(3) .6459(2) .0519(10) Uani d . 1 . C
H132 .7552(4) .0912(3) .6859(2) .062 Uiso calc R 1 . H
C133 .8224(4) .1261(3) .6084(3) .073(2) Uani d . 1 . C
H133 .8881(4) .1571(3) .6233(3) .087 Uiso calc R 1 . H
C134 .8042(6) .1197(4) .5487(3) .083(2) Uani d . 1 . C
H134 .8571(6) .1470(4) .5238(3) .100 Uiso calc R 1 . H
C135 .7083(5) .0730(3) .5261(2) .0704(14) Uani d . 1 . C
H135 .6965(5) .0682(3) .4861(2) .084 Uiso calc R 1 . H
C136 .6310(4) .0342(3) .5630(2) .0557(11) Uani d . 1 . C
H136 .5662(4) .0029(3) .5474(2) .067 Uiso calc R 1 . H
C61 .4996(4) .0001(3) 1.0004(2) .348(16) Uiso d PR .50 . C
C62 .3941(4) .0939(3) .9668(2) .292(18) Uiso d PR .50 . C
C63 .3533(4) .0585(3) .9115(2) .229(13) Uiso d PR .50 . C
C64 .2969(4) .0013(3) .9595(2) .239(14) Uiso d PR .50 . C
C65 .1820(4) .0184(3) .9917(2) .239(13) Uiso d PR .50 . C
C66 .2737(4) .0554(3) 1.0204(2) .283(17) Uiso d PR .50 . C

loop_
_atom_type_symbol
_atom_type_description
_atom_type_scat_dispersion_real
_atom_type_scat_dispersion_imag
_atom_type_scat_source
Ni Ni 0.3393 1.1124 'International Tables Vol C Tables 4.2.6.8 and 6.1.1.4'
S S 0.1246 0.1234 'International Tables Vol C Tables 4.2.6.8 and 6.1.1.4'
P P 0.1023 0.0942 'International Tables Vol C Tables 4.2.6.8 and 6.1.1.4'
O O 0.0106 0.0060 'International Tables Vol C Tables 4.2.6.8 and 6.1.1.4'
C C 0.0033 0.0016 'International Tables Vol C Tables 4.2.6.8 and 6.1.1.4'
B B 0.0013 0.0007 'International Tables Vol C Tables 4.2.6.8 and 6.1.1.4'
H H 0.0000 0.0000 'International Tables Vol C Tables 4.2.6.8 and 6.1.1.4'

loop_
_geom_angle_atom_site_label_1
_geom_angle_atom_site_label_2
_geom_angle_atom_site_label_3
_geom_angle
_geom_angle_publ_flag
B3 Ni7 B2 49.8(2) yes
B3 Ni7 B8 49.8(2) yes
B2 Ni7 B8 86.8(2) yes
B3 Ni7 B11 86.3(2) yes
B2 Ni7 B11 48.5(2) yes
B8 Ni7 B11 89.9(2) yes
B3 Ni7 S1 119.15(12) yes
B2 Ni7 S1 83.49(11) yes
B8 Ni7 S1 168.85(13) no
B11 Ni7 S1 87.82(12) yes
B3 Ni7 S2 81.83(12) yes
B2 Ni7 S2 115.09(12) yes
B8 Ni7 S2 91.22(13) yes
B11 Ni7 S2 163.41(12) no
S1 Ni7 S2 87.86(5) yes
B3 Ni7 P1 146.15(12) no
B2 Ni7 P1 142.59(12) no
B8 Ni7 P1 96.38(13) yes
B11 Ni7 P1 94.18(12) yes
S1 Ni7 P1 94.67(4) yes
S2 Ni7 P1 102.13(4) yes
C2 S2 Ni7 100.03(14) ?
C1 S1 Ni7 99.86(13) ?
C111 P1 C131 104.0(2) ?
C111 P1 C121 97.9(2) ?
C131 P1 C121 105.9(2) ?
C111 P1 Ni7 121.97(13) ?
C131 P1 Ni7 111.16(13) ?
C121 P1 Ni7 114.14(12) ?
B2 B1 B3 59.9(2) no
B2 B1 B5 105.9(3) no
B3 B1 B5 106.0(3) no
B2 B1 B6 59.4(2) no
B3 B1 B6 108.0(3) no
B5 B1 B6 60.1(2) no
B2 B1 B4 107.1(3) no
B3 B1 B4 59.3(2) no
B5 B1 B4 59.5(3) no
B6 B1 B4 108.7(3) no
B2 B1 H1 122.7(2) ?
B3 B1 H1 122.4(2) ?
B5 B1 H1 123.1(2) ?
B6 B1 H1 121.1(2) ?
B4 B1 H1 121.8(2) ?
O2 B3 B2 123.5(3) no
O2 B3 B1 116.3(3) no
B2 B3 B1 59.8(2) no
O2 B3 B4 116.5(3) no
B2 B3 B4 108.5(3) no
B1 B3 B4 61.1(2) no
O2 B3 B8 120.2(3) no
B2 B3 B8 111.1(3) no
B1 B3 B8 110.5(3) no
B4 B3 B8 59.6(2) no
O2 B3 Ni7 114.2(3) no
B2 B3 Ni7 65.3(2) no
B1 B3 Ni7 119.3(3) no
B4 B3 Ni7 119.5(3) no
B8 B3 Ni7 67.5(2) no
O1 B2 B1 119.8(3) no
O1 B2 B3 125.3(3) no
B1 B2 B3 60.3(2) no
O1 B2 B6 115.7(3) no
B1 B2 B6 60.8(2) no
B3 B2 B6 109.4(3) no
O1 B2 B11 115.7(3) no
B1 B2 B11 110.7(3) no
B3 B2 B11 112.8(3) no
B6 B2 B11 59.7(2) no
O1 B2 Ni7 111.6(2) no
B1 B2 Ni7 119.5(3) no
B3 B2 Ni7 65.0(2) no
B6 B2 Ni7 120.9(3) no
B11 B2 Ni7 69.1(2) no
B11 B6 B2 60.5(2) no
B11 B6 B10 62.9(3) no
B2 B6 B10 109.6(3) no
B11 B6 B5 109.0(3) no
B2 B6 B5 106.0(3) no
B10 B6 B5 59.1(3) no
B11 B6 B1 110.4(3) no
B2 B6 B1 59.7(2) no
B10 B6 B1 109.7(3) no
B5 B6 B1 59.9(3) no
B11 B6 H6 119.5(2) ?
B2 B6 H6 122.4(2) ?
B10 B6 H6 120.1(2) ?
B5 B6 H6 123.1(2) ?
B1 B6 H6 120.7(2) ?
B9 B5 B10 66.0(3) no
B9 B5 B4 60.4(3) no
B10 B5 B4 113.6(3) no
B9 B5 B6 112.9(3) no
B10 B5 B6 60.3(3) no
B4 B5 B6 109.5(3) no
B9 B5 B1 110.8(3) no
B10 B5 B1 110.6(3) no
B4 B5 B1 60.7(3) no
B6 B5 B1 59.9(3) no
B9 B5 H5 117.9(2) ?
B10 B5 H5 117.7(2) ?
B4 B5 H5 120.4(2) ?
B6 B5 H5 121.0(2) ?
B1 B5 H5 121.2(2) ?
B8 B4 B9 62.6(3) no
B8 B4 B3 61.0(2) no
B9 B4 B3 109.7(3) no
B8 B4 B5 109.4(3) no
B9 B4 B5 59.3(3) no
B3 B4 B5 106.5(3) no
B8 B4 B1 110.4(3) no
B9 B4 B1 109.2(3) no
B3 B4 B1 59.6(2) no
B5 B4 B1 59.8(3) no
B8 B4 H4 119.3(2) ?
B9 B4 H4 120.3(2) ?
B3 B4 H4 122.1(2) ?
B5 B4 H4 122.8(2) ?
B1 B4 H4 121.1(2) ?
B6 B11 B2 59.8(2) no
B6 B11 B10 59.1(3) no
B2 B11 B10 106.1(3) no
B6 B11 Ni7 115.2(3) no
B2 B11 Ni7 62.5(2) no
B10 B11 Ni7 115.8(3) no
B6 B11 H11 122.(2) ?
B2 B11 H11 122.(2) ?
B10 B11 H11 123.(2) ?
Ni7 B11 H11 113.(2) ?
B6 B11 H101 101.0(19) ?
B2 B11 H101 128.9(19) ?
B10 B11 H101 42.5(19) ?
Ni7 B11 H101 93.1(19) ?
H11 B11 H101 108.(3) ?
B5 B10 B6 60.6(3) no
B5 B10 B11 106.3(3) no
B6 B10 B11 57.9(2) no
B5 B10 B9 57.0(3) no
B6 B10 B9 106.0(3) no
B11 B10 B9 107.9(3) no
B5 B10 H10 126.(2) ?
B6 B10 H10 125.(2) ?
B11 B10 H10 121.(2) ?
B9 B10 H10 122.(2) ?
B5 B10 H101 129.0(19) ?
B6 B10 H101 99.5(18) ?
B11 B10 H101 42.1(18) ?
B9 B10 H101 91.2(19) ?
H10 B10 H101 105.(3) ?
B5 B9 B4 60.3(3) no
B5 B9 B8 107.0(3) no
B4 B9 B8 58.6(3) no
B5 B9 B10 57.0(3) no
B4 B9 B10 106.4(3) no
B8 B9 B10 109.4(3) no
B5 B9 H9 121.(2) ?
B4 B9 H9 121.(2) ?
B8 B9 H9 123.(2) ?
B10 B9 H9 122.(2) ?
B5 B9 H89 131.6(19) ?
B4 B9 H89 103.4(19) ?
B8 B9 H89 45.4(19) ?
B10 B9 H89 91.6(19) ?
H9 B9 H89 107.(3) ?
B4 B8 B3 59.4(2) no
B4 B8 B9 58.8(3) no
B3 B8 B9 105.5(3) no
B4 B8 Ni7 115.2(3) no
B3 B8 Ni7 62.8(2) no
B9 B8 Ni7 115.8(3) no
B4 B8 H8 125.(3) ?
B3 B8 H8 125.(3) ?
B9 B8 H8 123.(3) ?
Ni7 B8 H8 111.(3) ?
B4 B8 H89 101.0(19) ?
B3 B8 H89 129.1(18) ?
B9 B8 H89 42.7(18) ?
Ni7 B8 H89 93.5(18) ?
H8 B8 H89 105.(3) ?
C2 O2 B3 120.0(3) ?
C1 O1 B2 118.9(3) ?
O2 C2 C21 115.5(3) ?
O2 C2 S2 120.9(3) ?
C21 C2 S2 123.5(3) ?
O1 C1 C11 115.7(3) ?
O1 C1 S1 122.4(3) ?
C11 C1 S1 121.9(3) ?
C26 C21 C22 119.6(4) ?
C26 C21 C2 121.0(4) ?
C22 C21 C2 119.4(4) ?
C23 C22 C21 119.7(4) ?
C23 C22 H22 120.1(3) ?
C21 C22 H22 120.1(2) ?
C24 C23 C22 120.7(4) ?
C24 C23 H23 119.7(3) ?
C22 C23 H23 119.7(3) ?
C23 C24 C25 119.8(4) ?
C23 C24 H24 120.1(3) ?
C25 C24 H24 120.1(3) ?
C24 C25 C26 120.4(4) ?
C24 C25 H25 119.8(3) ?
C26 C25 H25 119.8(3) ?
C21 C26 C25 119.8(4) ?
C21 C26 H26 120.1(2) ?
C25 C26 H26 120.1(3) ?
C12 C11 C16 118.8(4) ?
C12 C11 C1 120.6(4) ?
C16 C11 C1 120.6(4) ?
C13 C12 C11 120.4(5) ?
C13 C12 H12 119.8(3) ?
C11 C12 H12 119.8(2) ?
C12 C13 C14 120.2(5) ?
C12 C13 H13 119.9(3) ?
C14 C13 H13 119.9(3) ?
C15 C14 C13 119.5(4) ?
C15 C14 H14 120.2(3) ?
C13 C14 H14 120.2(3) ?
C14 C15 C16 121.7(5) ?
C14 C15 H15 119.2(3) ?
C16 C15 H15 119.2(3) ?
C15 C16 C11 119.3(5) ?
C15 C16 H16 120.3(3) ?
C11 C16 H16 120.3(3) ?
C116 C111 C112 118.9(4) ?
C116 C111 P1 120.8(3) ?
C112 C111 P1 119.9(3) ?
C111 C112 C113 120.5(4) ?
C111 C112 H112 119.8(2) ?
C113 C112 H112 119.8(3) ?
C114 C113 C112 119.5(4) ?
C114 C113 H113 120.3(3) ?
C112 C113 H113 120.3(3) ?
C113 C114 C115 120.4(4) ?
C113 C114 H114 119.8(3) ?
C115 C114 H114 119.8(3) ?
C114 C115 C116 120.9(4) ?
C114 C115 H115 119.5(3) ?
C116 C115 H115 119.5(3) ?
C111 C116 C115 119.8(4) ?
C111 C116 H116 120.1(2) ?
C115 C116 H116 120.1(3) ?
C126 C121 C122 117.8(4) ?
C126 C121 P1 118.8(3) ?
C122 C121 P1 123.0(3) ?
C123 C122 C121 120.3(4) ?
C123 C122 H122 119.9(2) ?
C121 C122 H122 119.9(2) ?
C122 C123 C124 120.7(4) ?
C122 C123 H123 119.7(2) ?
C124 C123 H123 119.7(3) ?
C125 C124 C123 120.1(4) ?
C125 C124 H124 120.0(3) ?
C123 C124 H124 120.0(3) ?
C126 C125 C124 119.6(4) ?
C126 C125 H125 120.2(3) ?
C124 C125 H125 120.2(3) ?
C125 C126 C121 121.5(4) ?
C125 C126 H126 119.2(3) ?
C121 C126 H126 119.2(2) ?
C136 C131 C132 118.0(4) ?
C136 C131 P1 121.1(3) ?
C132 C131 P1 120.1(3) ?
C133 C132 C131 119.4(5) ?
C133 C132 H132 120.3(3) ?
C131 C132 H132 120.3(3) ?
C132 C133 C134 120.3(5) ?
C132 C133 H133 119.8(3) ?
C134 C133 H133 119.8(3) ?
C135 C134 C133 120.3(5) ?
C135 C134 H134 119.8(3) ?
C133 C134 H134 119.8(3) ?
C136 C135 C134 119.2(5) ?
C136 C135 H135 120.4(3) ?
C134 C135 H135 120.4(3) ?
C135 C136 C131 122.7(5) ?
C135 C136 H136 118.7(3) ?
C131 C136 H136 118.7(3) ?
C61 C62 C63 103.3 ?
C62 C63 C64 73.4 ?
C63 C64 C65 127.1 ?
C64 C65 C66 71.3 ?

loop_
_geom_bond_atom_site_label_1
_geom_bond_atom_site_label_2
_geom_bond_site_symmetry_2
_geom_bond_distance
_geom_bond_publ_flag
Ni7 B3 . 2.087(4) yes
Ni7 B2 . 2.092(4) yes
Ni7 B8 . 2.168(4) yes
Ni7 B11 . 2.203(4) yes
Ni7 S1 . 2.2735(11) yes
Ni7 S2 . 2.3118(13) yes
Ni7 P1 . 2.3343(13) yes
S2 C2 . 1.680(4) yes
S1 C1 . 1.664(4) yes
P1 C111 . 1.829(4) no
P1 C131 . 1.825(4) no
P1 C121 . 1.830(4) no
B1 B2 . 1.758(6) no
B1 B3 . 1.766(6) no
B1 B5 . 1.778(6) no
B1 B6 . 1.778(6) no
B1 B4 . 1.794(6) no
B1 H1 . 1.10 ?
B3 O2 . 1.463(5) yes
B3 B2 . 1.759(6) no
B3 B4 . 1.762(6) no
B3 B8 . 1.792(6) no
B2 O1 . 1.486(4) yes
B2 B6 . 1.753(6) no
B2 B11 . 1.766(6) no
B6 B11 . 1.752(6) no
B6 B10 . 1.775(6) no
B6 B5 . 1.781(6) no
B6 H6 . 1.10 ?
B5 B9 . 1.753(7) no
B5 B10 . 1.754(7) no
B5 B4 . 1.772(7) no
B5 H5 . 1.10 ?
B4 B8 . 1.767(7) no
B4 B9 . 1.772(7) no
B4 H4 . 1.10 ?
B11 B10 . 1.841(6) no
B11 H11 . 1.06(4) ?
B11 H101 . 1.24(4) no
B10 B9 . 1.911(7) no
B10 H10 . 1.05(4) ?
B10 H101 . 1.25(4) no
B9 B8 . 1.838(6) no
B9 H9 . 1.09(4) ?
B9 H89 . 1.25(4) no
B8 H8 . .98(5) ?
B8 H89 . 1.31(4) no
O2 C2 . 1.285(5) ?
O1 C1 . 1.290(4) ?
C2 C21 . 1.461(5) ?
C1 C11 . 1.471(5) ?
C21 C26 . 1.374(6) ?
C21 C22 . 1.394(6) ?
C22 C23 . 1.379(6) ?
C22 H22 . .93 ?
C23 C24 . 1.362(7) ?
C23 H23 . .93 ?
C24 C25 . 1.379(7) ?
C24 H24 . .93 ?
C25 C26 . 1.385(6) ?
C25 H25 . .93 ?
C26 H26 . .93 ?
C11 C12 . 1.387(6) ?
C11 C16 . 1.394(6) ?
C12 C13 . 1.377(6) ?
C12 H12 . .93 ?
C13 C14 . 1.393(8) ?
C13 H13 . .93 ?
C14 C15 . 1.338(8) ?
C14 H14 . .93 ?
C15 C16 . 1.392(6) ?
C15 H15 . .93 ?
C16 H16 . .93 ?
C111 C116 . 1.379(6) ?
C111 C112 . 1.384(5) ?
C112 C113 . 1.391(6) ?
C112 H112 . .93 ?
C113 C114 . 1.362(7) ?
C113 H113 . .93 ?
C114 C115 . 1.359(7) ?
C114 H114 . .93 ?
C115 C116 . 1.379(6) ?
C115 H115 . .93 ?
C116 H116 . .93 ?
C121 C126 . 1.383(6) ?
C121 C122 . 1.406(5) ?
C122 C123 . 1.377(6) ?
C122 H122 . .93 ?
C123 C124 . 1.370(7) ?
C123 H123 . .93 ?
C124 C125 . 1.376(7) ?
C124 H124 . .93 ?
C125 C126 . 1.380(6) ?
C125 H125 . .93 ?
C126 H126 . .93 ?
C131 C136 . 1.389(6) ?
C131 C132 . 1.404(6) ?
C132 C133 . 1.386(7) ?
C132 H132 . .93 ?
C133 C134 . 1.388(9) ?
C133 H133 . .93 ?
C134 C135 . 1.375(9) ?
C134 H134 . .93 ?
C135 C136 . 1.358(6) ?
C135 H135 . .93 ?
C136 H136 . .93 ?
C61 C62 . 2.01 ?
C62 C63 . 1.45 ?
C63 C64 . 1.56 ?
C64 C65 . 1.51 ?
C65 C66 . 1.33 ?
